data_7240277
loop_
_publ_author_name
'Tabbasum, Nida'
'Varras, Panayiotis C.'
'Arshad, Fizza'
'Choudhary, Muhammad Iqbal'
'Yousuf, Sammer'

_publ_section_title
;
 Biological activities tuning of antibacterial urotorpine via
 co-crystallization: Synthesis, biological activity evaluation and
 computational insight
;
_journal_name_full CrystEngComm
_journal_paper_doi 10.1039/D0CE00226G
_journal_year 2020
_chemical_formula_sum 'C19 H21 F3 N4 O2'
_chemical_formula_weight 394.40
_space_group_crystal_system monoclinic
_space_group_IT_number 14
_space_group_name_Hall '-P 2ybc'
_space_group_name_H-M_alt 'P 1 21/c 1'
_atom_sites_solution_hydrogens geom
_audit_creation_method SHELXL-2016/6
_audit_update_record
;
2020-02-01 deposited with the CCDC.	2020-04-07 downloaded from the CCDC.
;
_cell_angle_alpha 90
_cell_angle_beta 92.156(3)
_cell_angle_gamma 90
_cell_formula_units_Z 4
_cell_length_a 17.3306(13)
_cell_length_b 5.9128(5)
_cell_length_c 17.5030(13)
_cell_measurement_reflns_used 9845
_cell_measurement_temperature 100(2)
_cell_measurement_theta_max 68.44
_cell_measurement_theta_min 2.55
_cell_volume 1792.3(2)
_computing_cell_refinement 'Bruker SAINT'
_computing_data_collection 'Bruker APEX2'
_computing_data_reduction 'Bruker SAINT'
_computing_molecular_graphics 'Bruker SHELXTL'
_computing_publication_material 'Bruker SHELXTL'
_computing_structure_refinement 'SHELXL-2016/6 (Sheldrick, 2016)'
_computing_structure_solution 'SHELXT 2014/5 (Sheldrick, 2014)'
_diffrn_ambient_temperature 100(2)
_diffrn_measured_fraction_theta_full 1.000
_diffrn_measured_fraction_theta_max 0.998
_diffrn_measurement_device_type 'Bruker APEX-II CCD'
_diffrn_measurement_method '\f and \w scans'
_diffrn_radiation_type CuK\a
_diffrn_radiation_wavelength 1.54178
_diffrn_reflns_av_R_equivalents 0.0482
_diffrn_reflns_av_unetI/netI 0.0192
_diffrn_reflns_Laue_measured_fraction_full 1.000
_diffrn_reflns_Laue_measured_fraction_max 0.998
_diffrn_reflns_limit_h_max 20
_diffrn_reflns_limit_h_min -20
_diffrn_reflns_limit_k_max 7
_diffrn_reflns_limit_k_min -6
_diffrn_reflns_limit_l_max 21
_diffrn_reflns_limit_l_min -21
_diffrn_reflns_number 41634
_diffrn_reflns_point_group_measured_fraction_full 1.000
_diffrn_reflns_point_group_measured_fraction_max 0.998
_diffrn_reflns_theta_full 67.679
_diffrn_reflns_theta_max 68.490
_diffrn_reflns_theta_min 5.057
_exptl_absorpt_coefficient_mu 1.008
_exptl_absorpt_correction_type none
_exptl_crystal_colour colourless
_exptl_crystal_density_diffrn 1.462
_exptl_crystal_description PLATE
_exptl_crystal_F_000 824
_exptl_crystal_size_max 0.080
_exptl_crystal_size_mid 0.060
_exptl_crystal_size_min 0.020
_refine_diff_density_max 0.191
_refine_diff_density_min -0.301
_refine_diff_density_rms 0.046
_refine_ls_extinction_method none
_refine_ls_goodness_of_fit_ref 1.017
_refine_ls_hydrogen_treatment constr
_refine_ls_matrix_type full
_refine_ls_number_parameters 309
_refine_ls_number_reflns 3285
_refine_ls_number_restraints 54
_refine_ls_restrained_S_all 1.010
_refine_ls_R_factor_all 0.0439
_refine_ls_R_factor_gt 0.0352
_refine_ls_shift/su_max 0.000
_refine_ls_shift/su_mean 0.000
_refine_ls_structure_factor_coef Fsqd
_refine_ls_weighting_details 'w=1/[\s^2^(Fo^2^)+(0.0461P)^2^+0.8448P] where P=(Fo^2^+2Fc^2^)/3'
_refine_ls_weighting_scheme calc
_refine_ls_wR_factor_gt 0.0835
_refine_ls_wR_factor_ref 0.0883
_reflns_Friedel_coverage 0.000
_reflns_number_gt 2821
_reflns_number_total 3285
_reflns_threshold_expression 'I > 2\s(I)'
_cod_data_source_file d0ce00226g2.cif
_cod_data_source_block shelx_CCDC2
_cod_original_sg_symbol_H-M 'P 21/c'
_cod_database_code 7240277
_shelx_shelxl_version_number 2016/6
_shelx_space_group_comment
;
The symmetry employed for this shelxl refinement is uniquely defined
by the following loop, which should always be used as a source of
symmetry information in preference to the above space-group names.
They are only intended as comments.
;
_shelx_estimated_absorpt_t_min 0.924
_shelx_estimated_absorpt_t_max 0.980

loop_
_space_group_symop_operation_xyz
'x, y, z'
'-x, y+1/2, -z+1/2'
'-x, -y, -z'
'x, -y-1/2, z-1/2'

loop_
_atom_site_label
_atom_site_type_symbol
_atom_site_fract_x
_atom_site_fract_y
_atom_site_fract_z
_atom_site_U_iso_or_equiv
_atom_site_adp_type
_atom_site_occupancy
_atom_site_site_symmetry_order
_atom_site_calc_flag
_atom_site_refinement_flags_posn
_atom_site_refinement_flags_adp
_atom_site_refinement_flags_occupancy
_atom_site_disorder_assembly
_atom_site_disorder_group
O2 O 0.34562(5) 0.06423(17) 0.88673(5) 0.0179(2) Uani 1 1 d . . . . .
O1 O 0.11351(5) -0.56295(17) 0.92805(5) 0.0181(2) Uani 1 1 d . . . . .
H1 H 0.124126 -0.644762 0.966246 0.027 Uiso 1 1 calc R U . . .
N1 N 0.18236(7) 0.2952(2) 0.69667(6) 0.0184(3) Uani 1 1 d . . . . .
N2 N 0.12984(6) 0.2920(2) 0.56469(6) 0.0144(2) Uani 1 1 d . . . . .
C2 C 0.24754(8) -0.4540(2) 0.94588(7) 0.0153(3) Uani 1 1 d . . . . .
H2 H 0.259374 -0.590552 0.972405 0.018 Uiso 1 1 calc R U . . .
C7 C 0.36726(7) 0.1100(2) 0.81367(7) 0.0145(3) Uani 1 1 d . . . . .
C18 C 0.05316(8) 0.2401(2) 0.59513(7) 0.0171(3) Uani 1 1 d . . . . .
H18A H 0.012458 0.299908 0.559437 0.020 Uiso 1 1 calc R U . . .
H18B H 0.046744 0.073919 0.597817 0.020 Uiso 1 1 calc R U . . .
N3 N 0.04293(6) 0.3370(2) 0.67139(6) 0.0147(2) Uani 1 1 d . . . . .
C10 C 0.41359(7) 0.2279(2) 0.66943(7) 0.0161(3) Uani 1 1 d . . . . .
C12 C 0.40522(8) 0.3132(2) 0.80309(8) 0.0169(3) Uani 1 1 d . . . . .
H12 H 0.415429 0.411254 0.845263 0.020 Uiso 1 1 calc R U . . .
C4 C 0.28775(8) -0.0981(2) 0.89562(7) 0.0142(3) Uani 1 1 d . . . . .
C1 C 0.17243(8) -0.4137(2) 0.91788(7) 0.0132(3) Uani 1 1 d . . . . .
N4 N 0.13112(7) 0.6427(2) 0.63888(7) 0.0210(3) Uani 1 1 d . . . . .
C6 C 0.15567(7) -0.2144(2) 0.87803(7) 0.0140(3) Uani 1 1 d . . . . .
H6 H 0.104672 -0.186725 0.858446 0.017 Uiso 1 1 calc R U . . .
C13 C 0.43499(8) 0.2979(3) 0.59098(8) 0.0215(3) Uani 1 1 d . . . . .
C8 C 0.35469(8) -0.0394(2) 0.75308(7) 0.0156(3) Uani 1 1 d . . . . .
H8 H 0.330556 -0.181263 0.761063 0.019 Uiso 1 1 calc R U . . .
C15 C 0.13876(8) 0.5400(2) 0.56332(8) 0.0183(3) Uani 1 1 d . . . . .
H15A H 0.190154 0.577961 0.544036 0.022 Uiso 1 1 calc R U . . .
H15B H 0.099200 0.605227 0.527462 0.022 Uiso 1 1 calc R U . . .
C3 C 0.30518(8) -0.2948(2) 0.93510(7) 0.0162(3) Uani 1 1 d . . . . .
H3 H 0.356225 -0.321258 0.954767 0.019 Uiso 1 1 calc R U . . .
C5 C 0.21341(8) -0.0563(2) 0.86695(7) 0.0149(3) Uani 1 1 d . . . . .
H5 H 0.202081 0.079677 0.839885 0.018 Uiso 1 1 calc R U . . .
C17 C 0.10439(8) 0.2442(3) 0.72288(7) 0.0183(3) Uani 1 1 d . . . . .
H17A H 0.098963 0.307867 0.774712 0.022 Uiso 1 1 calc R U . . .
H17B H 0.098039 0.078144 0.726353 0.022 Uiso 1 1 calc R U . . .
C11 C 0.42823(8) 0.3730(2) 0.73099(8) 0.0175(3) Uani 1 1 d . . . . .
H11 H 0.453955 0.512715 0.723492 0.021 Uiso 1 1 calc R U . . .
C14 C 0.18917(8) 0.2000(2) 0.61988(7) 0.0168(3) Uani 1 1 d . . . . .
H14A H 0.183709 0.033576 0.622474 0.020 Uiso 1 1 calc R U . . .
H14B H 0.241164 0.234104 0.601329 0.020 Uiso 1 1 calc R U . . .
C9 C 0.37782(8) 0.0211(2) 0.68083(8) 0.0170(3) Uani 1 1 d . . . . .
H9 H 0.369154 -0.079272 0.639008 0.020 Uiso 1 1 calc R U . . .
C16 C 0.05449(8) 0.5827(2) 0.66682(8) 0.0200(3) Uani 1 1 d . . . . .
H16A H 0.048737 0.649654 0.718143 0.024 Uiso 1 1 calc R U . . .
H16B H 0.014044 0.648571 0.632110 0.024 Uiso 1 1 calc R U . . .
C19 C 0.19006(8) 0.5413(3) 0.69106(8) 0.0224(3) Uani 1 1 d . . . . .
H19A H 0.241940 0.578203 0.672771 0.027 Uiso 1 1 calc R U . . .
H19B H 0.185757 0.608384 0.742539 0.027 Uiso 1 1 calc R U . . .
F1 F 0.5102(5) 0.309(3) 0.5845(5) 0.063(5) Uani 0.5 1 d . U P A 1
F2 F 0.4091(8) 0.1560(17) 0.5365(3) 0.046(3) Uani 0.5 1 d . U P A 1
F3 F 0.4041(13) 0.496(2) 0.5726(6) 0.053(4) Uani 0.33 1 d . U P A 1
F1A F 0.4968(11) 0.185(4) 0.5683(10) 0.048(3) Uani 0.25 1 d . U P A 2
F2A F 0.4467(19) 0.127(3) 0.5421(10) 0.060(6) Uani 0.25 1 d . U P A 2
F3A F 0.3788(7) 0.424(4) 0.5574(7) 0.049(4) Uani 0.33 1 d . U P A 2
F1B F 0.4927(10) 0.423(4) 0.5852(6) 0.044(5) Uani 0.25 1 d . U P A 3
F2B F 0.3820(7) 0.274(5) 0.5411(4) 0.037(3) Uani 0.25 1 d . U P A 3
F3B F 0.4517(14) 0.5257(15) 0.5867(6) 0.060(3) Uani 0.34 1 d . U P A 3

loop_
_atom_site_aniso_label
_atom_site_aniso_U_11
_atom_site_aniso_U_22
_atom_site_aniso_U_33
_atom_site_aniso_U_23
_atom_site_aniso_U_13
_atom_site_aniso_U_12
O2 0.0198(5) 0.0207(5) 0.0134(5) -0.0007(4) 0.0011(4) -0.0060(4)
O1 0.0173(5) 0.0215(6) 0.0153(5) 0.0066(4) -0.0003(4) -0.0030(4)
N1 0.0153(6) 0.0258(7) 0.0142(5) 0.0018(5) -0.0013(4) 0.0000(5)
N2 0.0134(6) 0.0161(6) 0.0138(5) -0.0014(4) 0.0005(4) 0.0001(5)
C2 0.0181(7) 0.0161(7) 0.0118(6) 0.0031(5) 0.0021(5) 0.0044(5)
C7 0.0104(6) 0.0184(7) 0.0145(6) 0.0017(5) 0.0001(5) 0.0021(5)
C18 0.0140(7) 0.0215(8) 0.0156(6) -0.0033(5) -0.0005(5) -0.0026(6)
N3 0.0143(6) 0.0181(6) 0.0118(5) 0.0010(4) 0.0011(4) -0.0007(5)
C10 0.0111(6) 0.0204(8) 0.0170(7) 0.0029(5) 0.0005(5) 0.0023(5)
C12 0.0166(7) 0.0164(7) 0.0178(7) -0.0042(5) 0.0000(5) -0.0001(6)
C4 0.0164(7) 0.0164(7) 0.0101(6) -0.0022(5) 0.0031(5) -0.0016(5)
C1 0.0156(7) 0.0160(7) 0.0084(6) -0.0019(5) 0.0038(5) -0.0001(5)
N4 0.0261(6) 0.0136(6) 0.0238(6) -0.0017(5) 0.0097(5) -0.0011(5)
C6 0.0138(6) 0.0198(7) 0.0084(6) -0.0005(5) 0.0003(5) 0.0040(5)
C13 0.0190(7) 0.0266(9) 0.0189(7) 0.0021(6) 0.0009(6) -0.0022(6)
C8 0.0136(6) 0.0148(7) 0.0183(7) 0.0000(5) 0.0009(5) -0.0011(5)
C15 0.0220(7) 0.0163(7) 0.0170(7) 0.0045(6) 0.0066(5) 0.0016(6)
C3 0.0134(6) 0.0222(8) 0.0129(6) -0.0004(5) 0.0009(5) 0.0032(6)
C5 0.0192(7) 0.0153(7) 0.0102(6) 0.0006(5) 0.0016(5) 0.0030(5)
C17 0.0176(7) 0.0230(8) 0.0142(6) 0.0055(5) 0.0006(5) -0.0002(6)
C11 0.0154(7) 0.0140(7) 0.0232(7) 0.0010(6) 0.0018(5) -0.0013(5)
C14 0.0152(7) 0.0159(7) 0.0193(7) -0.0007(6) 0.0000(5) 0.0036(6)
C9 0.0143(7) 0.0204(8) 0.0160(7) -0.0026(5) -0.0008(5) 0.0008(6)
C16 0.0215(7) 0.0184(8) 0.0205(7) -0.0011(6) 0.0064(6) 0.0042(6)
C19 0.0190(7) 0.0279(8) 0.0207(7) -0.0110(6) 0.0043(6) -0.0098(6)
F1 0.019(2) 0.142(15) 0.028(2) 0.022(5) 0.0030(15) -0.022(5)
F2 0.070(6) 0.056(6) 0.0131(12) -0.013(3) 0.011(3) -0.043(5)
F3 0.119(14) 0.020(5) 0.021(4) 0.006(3) 0.005(6) 0.019(6)
F1A 0.029(7) 0.071(10) 0.047(6) 0.027(5) 0.027(5) 0.022(5)
F2A 0.093(14) 0.050(4) 0.042(8) -0.008(5) 0.049(10) -0.009(12)
F3A 0.049(4) 0.082(13) 0.017(5) 0.018(6) 0.004(3) 0.032(6)
F1B 0.041(10) 0.068(14) 0.023(3) 0.011(7) -0.005(5) -0.046(7)
F2B 0.030(5) 0.068(8) 0.011(3) -0.004(5) -0.004(3) -0.021(5)
F3B 0.132(12) 0.022(3) 0.027(3) 0.008(2) 0.018(5) -0.018(6)

loop_
_atom_type_symbol
_atom_type_description
_atom_type_scat_dispersion_real
_atom_type_scat_dispersion_imag
_atom_type_scat_source
C C 0.0181 0.0091 'International Tables Vol C Tables 4.2.6.8 and 6.1.1.4'
H H 0.0000 0.0000 'International Tables Vol C Tables 4.2.6.8 and 6.1.1.4'
N N 0.0311 0.0180 'International Tables Vol C Tables 4.2.6.8 and 6.1.1.4'
O O 0.0492 0.0322 'International Tables Vol C Tables 4.2.6.8 and 6.1.1.4'
F F 0.0727 0.0534 'International Tables Vol C Tables 4.2.6.8 and 6.1.1.4'

loop_
_geom_angle_atom_site_label_1
_geom_angle_atom_site_label_2
_geom_angle_atom_site_label_3
_geom_angle
_geom_angle_site_symmetry_1
_geom_angle_site_symmetry_3
_geom_angle_publ_flag
C7 O2 C4 117.39(10) . . ?
C1 O1 H1 109.5 . . ?
C19 N1 C14 108.00(11) . . ?
C19 N1 C17 108.11(11) . . ?
C14 N1 C17 108.25(11) . . ?
C15 N2 C18 107.92(11) . . ?
C15 N2 C14 107.68(11) . . ?
C18 N2 C14 107.35(10) . . ?
C3 C2 C1 120.17(13) . . ?
C3 C2 H2 119.9 . . ?
C1 C2 H2 119.9 . . ?
O2 C7 C12 116.30(12) . . ?
O2 C7 C8 122.99(12) . . ?
C12 C7 C8 120.68(12) . . ?
N3 C18 N2 112.72(11) . . ?
N3 C18 H18A 109.0 . . ?
N2 C18 H18A 109.0 . . ?
N3 C18 H18B 109.0 . . ?
N2 C18 H18B 109.0 . . ?
H18A C18 H18B 107.8 . . ?
C16 N3 C18 108.36(10) . . ?
C16 N3 C17 107.72(11) . . ?
C18 N3 C17 107.50(10) . . ?
C9 C10 C11 120.03(12) . . ?
C9 C10 C13 120.22(12) . . ?
C11 C10 C13 119.74(13) . . ?
C11 C12 C7 119.88(13) . . ?
C11 C12 H12 120.1 . . ?
C7 C12 H12 120.1 . . ?
C3 C4 C5 120.93(13) . . ?
C3 C4 O2 119.24(12) . . ?
C5 C4 O2 119.80(12) . . ?
O1 C1 C2 122.42(12) . . ?
O1 C1 C6 117.93(12) . . ?
C2 C1 C6 119.65(13) . . ?
C15 N4 C19 107.87(11) . . ?
C15 N4 C16 108.22(11) . . ?
C19 N4 C16 107.98(11) . . ?
C5 C6 C1 120.07(12) . . ?
C5 C6 H6 120.0 . . ?
C1 C6 H6 120.0 . . ?
F2B C13 F1B 125.4(5) . . ?
F1 C13 F3 109.1(5) . . ?
F1 C13 F2 106.2(4) . . ?
F3 C13 F2 105.1(5) . . ?
F1A C13 F2A 45.1(5) . . ?
F1A C13 F3A 136.3(6) . . ?
F2A C13 F3A 105.3(8) . . ?
F2B C13 F3B 102.9(6) . . ?
F1B C13 F3B 41.3(6) . . ?
F2B C13 C10 114.1(3) . . ?
F1B C13 C10 117.7(5) . . ?
F1 C13 C10 112.0(4) . . ?
F3 C13 C10 110.9(4) . . ?
F1A C13 C10 111.5(4) . . ?
F2 C13 C10 113.2(3) . . ?
F2A C13 C10 115.1(6) . . ?
F3A C13 C10 110.8(4) . . ?
F3B C13 C10 112.3(3) . . ?
C9 C8 C7 119.25(13) . . ?
C9 C8 H8 120.4 . . ?
C7 C8 H8 120.4 . . ?
N4 C15 N2 112.57(11) . . ?
N4 C15 H15A 109.1 . . ?
N2 C15 H15A 109.1 . . ?
N4 C15 H15B 109.1 . . ?
N2 C15 H15B 109.1 . . ?
H15A C15 H15B 107.8 . . ?
C4 C3 C2 119.56(12) . . ?
C4 C3 H3 120.2 . . ?
C2 C3 H3 120.2 . . ?
C4 C5 C6 119.62(13) . . ?
C4 C5 H5 120.2 . . ?
C6 C5 H5 120.2 . . ?
N1 C17 N3 112.52(10) . . ?
N1 C17 H17A 109.1 . . ?
N3 C17 H17A 109.1 . . ?
N1 C17 H17B 109.1 . . ?
N3 C17 H17B 109.1 . . ?
H17A C17 H17B 107.8 . . ?
C12 C11 C10 119.84(13) . . ?
C12 C11 H11 120.1 . . ?
C10 C11 H11 120.1 . . ?
N1 C14 N2 112.20(11) . . ?
N1 C14 H14A 109.2 . . ?
N2 C14 H14A 109.2 . . ?
N1 C14 H14B 109.2 . . ?
N2 C14 H14B 109.2 . . ?
H14A C14 H14B 107.9 . . ?
C8 C9 C10 120.25(13) . . ?
C8 C9 H9 119.9 . . ?
C10 C9 H9 119.9 . . ?
N3 C16 N4 112.45(11) . . ?
N3 C16 H16A 109.1 . . ?
N4 C16 H16A 109.1 . . ?
N3 C16 H16B 109.1 . . ?
N4 C16 H16B 109.1 . . ?
H16A C16 H16B 107.8 . . ?
N1 C19 N4 112.54(11) . . ?
N1 C19 H19A 109.1 . . ?
N4 C19 H19A 109.1 . . ?
N1 C19 H19B 109.1 . . ?
N4 C19 H19B 109.1 . . ?
H19A C19 H19B 107.8 . . ?
F2A F1A C13 68.0(9) . . ?
F1A F2A C13 66.9(9) . . ?
F3B F1B C13 76.7(7) . . ?
F1B F3B C13 62.0(8) . . ?

loop_
_geom_bond_atom_site_label_1
_geom_bond_atom_site_label_2
_geom_bond_distance
_geom_bond_site_symmetry_2
_geom_bond_publ_flag
O2 C7 1.3731(16) . ?
O2 C4 1.4011(16) . ?
O1 C1 1.3665(16) . ?
O1 H1 0.8400 . ?
N1 C19 1.465(2) . ?
N1 C14 1.4658(17) . ?
N1 C17 1.4744(18) . ?
N2 C15 1.4753(18) . ?
N2 C18 1.4822(17) . ?
N2 C14 1.4869(16) . ?
C2 C3 1.390(2) . ?
C2 C1 1.3941(19) . ?
C2 H2 0.9500 . ?
C7 C12 1.385(2) . ?
C7 C8 1.3912(19) . ?
C18 N3 1.4694(16) . ?
C18 H18A 0.9900 . ?
C18 H18B 0.9900 . ?
N3 C16 1.4693(19) . ?
N3 C17 1.4750(17) . ?
C10 C9 1.389(2) . ?
C10 C11 1.393(2) . ?
C10 C13 1.4941(18) . ?
C12 C11 1.3837(19) . ?
C12 H12 0.9500 . ?
C4 C3 1.3807(19) . ?
C4 C5 1.3870(19) . ?
C1 C6 1.3943(19) . ?
N4 C15 1.4657(18) . ?
N4 C19 1.472(2) . ?
N4 C16 1.4755(18) . ?
C6 C5 1.3882(19) . ?
C6 H6 0.9500 . ?
C13 F2B 1.251(6) . ?
C13 F1B 1.252(13) . ?
C13 F1 1.313(8) . ?
C13 F3 1.325(9) . ?
C13 F1A 1.334(9) . ?
C13 F2 1.335(6) . ?
C13 F2A 1.344(14) . ?
C13 F3A 1.345(9) . ?
C13 F3B 1.380(9) . ?
C8 C9 1.3879(19) . ?
C8 H8 0.9500 . ?
C15 H15A 0.9900 . ?
C15 H15B 0.9900 . ?
C3 H3 0.9500 . ?
C5 H5 0.9500 . ?
C17 H17A 0.9900 . ?
C17 H17B 0.9900 . ?
C11 H11 0.9500 . ?
C14 H14A 0.9900 . ?
C14 H14B 0.9900 . ?
C9 H9 0.9500 . ?
C16 H16A 0.9900 . ?
C16 H16B 0.9900 . ?
C19 H19A 0.9900 . ?
C19 H19B 0.9900 . ?
F1A F2A 1.027(13) . ?
F1B F3B 0.936(13) . ?

loop_
_geom_hbond_atom_site_label_D
_geom_hbond_atom_site_label_H
_geom_hbond_atom_site_label_A
_geom_hbond_distance_DH
_geom_hbond_distance_HA
_geom_hbond_distance_DA
_geom_hbond_angle_DHA
_geom_hbond_site_symmetry_A
O1 H1 N2 0.84 1.93 2.7538(14) 166.6 4_556
C2 H2 F2B 0.95 2.63 3.389(12) 136.7 4_556
C6 H6 N3 0.95 2.60 3.5302(17) 168.1 2_546
C3 H3 F1 0.95 2.56 3.289(9) 133.8 2_646
C3 H3 F2 0.95 2.59 3.273(6) 129.1 4_556
C3 H3 F1A 0.95 2.59 3.436(18) 147.9 2_646
C14 H14A N4 0.99 2.50 3.4653(19) 163.4 1_545

loop_
_geom_torsion_atom_site_label_1
_geom_torsion_atom_site_label_2
_geom_torsion_atom_site_label_3
_geom_torsion_atom_site_label_4
_geom_torsion
_geom_torsion_site_symmetry_1
_geom_torsion_site_symmetry_2
_geom_torsion_site_symmetry_3
_geom_torsion_site_symmetry_4
_geom_torsion_publ_flag
C4 O2 C7 C12 160.53(12) . . . . ?
C4 O2 C7 C8 -21.46(18) . . . . ?
C15 N2 C18 N3 -57.19(14) . . . . ?
C14 N2 C18 N3 58.62(14) . . . . ?
N2 C18 N3 C16 57.38(14) . . . . ?
N2 C18 N3 C17 -58.77(14) . . . . ?
O2 C7 C12 C11 -179.33(12) . . . . ?
C8 C7 C12 C11 2.6(2) . . . . ?
C7 O2 C4 C3 116.46(13) . . . . ?
C7 O2 C4 C5 -65.61(16) . . . . ?
C3 C2 C1 O1 -178.92(11) . . . . ?
C3 C2 C1 C6 0.93(19) . . . . ?
O1 C1 C6 C5 179.31(11) . . . . ?
C2 C1 C6 C5 -0.55(18) . . . . ?
C9 C10 C13 F2B 48.2(15) . . . . ?
C11 C10 C13 F2B -130.5(15) . . . . ?
C9 C10 C13 F1B -149.8(14) . . . . ?
C11 C10 C13 F1B 31.5(14) . . . . ?
C9 C10 C13 F1 -113.4(10) . . . . ?
C11 C10 C13 F1 67.9(10) . . . . ?
C9 C10 C13 F3 124.5(11) . . . . ?
C11 C10 C13 F3 -54.2(11) . . . . ?
C9 C10 C13 F1A -74.7(15) . . . . ?
C11 C10 C13 F1A 106.6(15) . . . . ?
C9 C10 C13 F2 6.6(8) . . . . ?
C11 C10 C13 F2 -172.1(8) . . . . ?
C9 C10 C13 F2A -25.5(16) . . . . ?
C11 C10 C13 F2A 155.8(16) . . . . ?
C9 C10 C13 F3A 93.8(12) . . . . ?
C11 C10 C13 F3A -84.9(12) . . . . ?
C9 C10 C13 F3B 164.8(11) . . . . ?
C11 C10 C13 F3B -13.9(12) . . . . ?
O2 C7 C8 C9 179.46(12) . . . . ?
C12 C7 C8 C9 -2.6(2) . . . . ?
C19 N4 C15 N2 58.26(14) . . . . ?
C16 N4 C15 N2 -58.33(15) . . . . ?
C18 N2 C15 N4 57.71(14) . . . . ?
C14 N2 C15 N4 -57.89(14) . . . . ?
C5 C4 C3 C2 0.40(19) . . . . ?
O2 C4 C3 C2 178.31(11) . . . . ?
C1 C2 C3 C4 -0.85(19) . . . . ?
C3 C4 C5 C6 -0.02(19) . . . . ?
O2 C4 C5 C6 -177.92(11) . . . . ?
C1 C6 C5 C4 0.10(19) . . . . ?
C19 N1 C17 N3 58.10(14) . . . . ?
C14 N1 C17 N3 -58.67(15) . . . . ?
C16 N3 C17 N1 -58.17(14) . . . . ?
C18 N3 C17 N1 58.41(15) . . . . ?
C7 C12 C11 C10 -0.4(2) . . . . ?
C9 C10 C11 C12 -1.7(2) . . . . ?
C13 C10 C11 C12 176.99(13) . . . . ?
C19 N1 C14 N2 -58.44(14) . . . . ?
C17 N1 C14 N2 58.39(14) . . . . ?
C15 N2 C14 N1 57.87(14) . . . . ?
C18 N2 C14 N1 -58.10(14) . . . . ?
C7 C8 C9 C10 0.5(2) . . . . ?
C11 C10 C9 C8 1.7(2) . . . . ?
C13 C10 C9 C8 -177.00(13) . . . . ?
C18 N3 C16 N4 -57.71(14) . . . . ?
C17 N3 C16 N4 58.31(14) . . . . ?
C15 N4 C16 N3 58.19(15) . . . . ?
C19 N4 C16 N3 -58.33(14) . . . . ?
C14 N1 C19 N4 58.95(14) . . . . ?
C17 N1 C19 N4 -57.97(14) . . . . ?
C15 N4 C19 N1 -58.68(14) . . . . ?
C16 N4 C19 N1 58.07(15) . . . . ?
F3A C13 F1A F2A -59.7(14) . . . . ?
C10 C13 F1A F2A 104.6(10) . . . . ?
F3A C13 F2A F1A 141.8(9) . . . . ?
C10 C13 F2A F1A -95.9(8) . . . . ?
F2B C13 F1B F3B 66.7(11) . . . . ?
C10 C13 F1B F3B -93.0(6) . . . . ?
F2B C13 F3B F1B -129.8(9) . . . . ?
C10 C13 F3B F1B 107.0(8) . . . . ?
